data_7235111
loop_
_publ_author_name
'Xiong, Ying'
'Fan, Yan-Zhong'
'Wei, Zhang-Wen'
'Chen, Cheng-Xia'
'Chen, Sha'
'Wang, Dawei'
'Barboiu, Mihail'
'Jiang, Ji-Jun'
'Su, Cheng-Yong'

_publ_section_title
;
 Unusual adsorption behaviours and responsive structural dynamics via
 selective gate effects of an hourglass porous metal--organic framework
;
_journal_issue 64
_journal_name_full 'RSC Advances'
_journal_page_first 37222
_journal_paper_doi 10.1039/C9RA07301A
_journal_volume 9
_journal_year 2019
_chemical_formula_moiety 'C14 H8 Cu N2 O5, O'
_chemical_formula_sum 'C14 H8 Cu N2 O6'
_chemical_formula_weight 363.76
_space_group_crystal_system trigonal
_space_group_IT_number 167
_space_group_name_Hall '-R 3 2"c'
_space_group_name_H-M_alt 'R -3 c :H'
_atom_sites_solution_hydrogens geom
_atom_sites_solution_primary iterative
_audit_creation_date 2018-08-31
_audit_creation_method
;
Olex2 1.2
(compiled 2018.05.29 svn.r3508 for OlexSys, GUI svn.r5506)
;
_audit_update_record
;
2018-08-31 deposited with the CCDC.	2019-10-14 downloaded from the CCDC.
;
_cell_angle_alpha 90
_cell_angle_beta 90
_cell_angle_gamma 120
_cell_formula_units_Z 36
_cell_length_a 18.4309(18)
_cell_length_b 18.4309(18)
_cell_length_c 70.011(16)
_cell_measurement_reflns_used 1073
_cell_measurement_temperature 298(2)
_cell_measurement_theta_max 55.9978
_cell_measurement_theta_min 2.7661
_cell_volume 20596(5)
_computing_molecular_graphics 'Olex2 (Dolomanov et al., 2009)'
_computing_publication_material 'Olex2 (Dolomanov et al., 2009)'
_computing_structure_refinement 'ShelXL (Sheldrick, 2015)'
_computing_structure_solution 'olex2.solve (Bourhis et al., 2015)'
_diffrn_ambient_temperature 298.15
_diffrn_measured_fraction_theta_full 0.973
_diffrn_measured_fraction_theta_max 0.973
_diffrn_measurement_device_type 'Xcalibur, Sapphire3, Gemini ultra'
_diffrn_radiation_type CuK\a
_diffrn_radiation_wavelength 1.54178
_diffrn_reflns_av_R_equivalents 0.0798
_diffrn_reflns_av_unetI/netI 0.0875
_diffrn_reflns_Laue_measured_fraction_full 0.973
_diffrn_reflns_Laue_measured_fraction_max 0.973
_diffrn_reflns_limit_h_max 17
_diffrn_reflns_limit_h_min -12
_diffrn_reflns_limit_k_max 19
_diffrn_reflns_limit_k_min -17
_diffrn_reflns_limit_l_max 75
_diffrn_reflns_limit_l_min -52
_diffrn_reflns_number 8429
_diffrn_reflns_point_group_measured_fraction_full 0.973
_diffrn_reflns_point_group_measured_fraction_max 0.973
_diffrn_reflns_theta_full 55.942
_diffrn_reflns_theta_max 55.942
_diffrn_reflns_theta_min 3.043
_exptl_absorpt_coefficient_mu 1.556
_exptl_crystal_density_diffrn 1.056
_exptl_crystal_description block
_exptl_crystal_F_000 6588
_exptl_crystal_size_max 0.1
_exptl_crystal_size_mid 0.1
_exptl_crystal_size_min 0.02
_platon_squeeze_details
;
TITL 1 in R-3c
CELL   18.4309   18.4309   70.0110     90.00     90.00    120.00
SPGR R-3c
# Solvent Accessible Volume =      8437
# Electrons Found in S.A.V. =      2129
# Note: Atoms in Void as Cxxx and Qxxx all others
Q101 0.047 0.546 0.266 !       1.61 eA-3
C102 1.001 1.000 0.250 !       1.26 eA-3
Q103 0.800 0.156 0.132 !       1.20 eA-3
C104 0.031 0.453 0.443 !       1.06 eA-3
C105 0.497 0.907 0.434 !       1.04 eA-3
C106 0.549 0.578 0.440 !       1.03 eA-3
C107 0.968 0.810 0.235 !       1.02 eA-3
C108 0.110 0.483 0.426 !       0.98 eA-3
C109 0.562 0.440 0.050 !       0.95 eA-3
Q110 0.849 0.405 0.141 !       0.92 eA-3
C111 0.169 0.215 0.274 !       0.92 eA-3
C112 0.878 0.535 0.078 !       0.92 eA-3
C113 0.903 0.794 0.226 !       0.91 eA-3
C114 0.686 0.124 0.102 !       0.91 eA-3
C115 0.136 0.173 0.305 !       0.91 eA-3
C116 0.732 0.559 0.137 !       0.90 eA-3
C117 0.032 0.858 0.306 !       0.90 eA-3
C118 0.625 0.268 0.095 !       0.90 eA-3
C119 1.000 0.999 0.274 !       0.89 eA-3
C120 0.203 0.487 0.379 !       0.88 eA-3
C121 0.536 0.372 0.548 !       0.87 eA-3
C122 0.409 0.270 0.601 !       0.87 eA-3
Q123 0.260 0.375 0.398 !       0.85 eA-3
C124 0.251 0.156 0.187 !       0.85 eA-3
C125 0.838 0.844 0.249 !       0.84 eA-3
C126 0.074 0.031 0.230 !       0.84 eA-3
Q127 0.710 0.921 0.770 !       0.84 eA-3
C128 0.840 0.953 0.272 !       0.83 eA-3
C129 0.853 0.941 0.267 !       0.83 eA-3
C130 0.200 0.565 0.371 !       0.82 eA-3
C131 0.298 0.596 0.411 !       0.82 eA-3
C132 0.562 0.280 0.050 !       0.82 eA-3
C133 0.147 0.952 0.269 !       0.81 eA-3
C134 0.281 0.517 0.888 !       0.81 eA-3
C135 0.521 0.796 0.399 !       0.81 eA-3
C136 0.250 0.530 0.402 !       0.80 eA-3
C137 0.147 0.528 0.938 !       0.80 eA-3
C138 0.864 0.922 0.764 !       0.80 eA-3
C139 0.468 0.866 0.430 !       0.80 eA-3
C140 0.567 0.391 0.082 !       0.80 eA-3
C141 0.309 0.732 0.383 !       0.80 eA-3
Q142 0.527 0.563 0.490 !       0.80 eA-3
C143 0.197 0.608 0.954 !       0.80 eA-3
C144 0.735 0.159 0.090 !       0.80 eA-3
C145 0.252 0.795 0.406 !       0.78 eA-3
C146 0.119 0.168 0.777 !       0.77 eA-3
C147 0.170 0.516 0.413 !       0.76 eA-3
Q148 0.454 0.453 0.250 !       0.76 eA-3
Q149 0.012 0.455 0.043 !       0.74 eA-3
Q150 0.262 0.502 0.472 !       0.74 eA-3
C151 0.128 0.611 0.409 !       0.74 eA-3
C152 0.561 0.343 0.096 !       0.73 eA-3
Q153 0.615 0.985 0.414 !       0.72 eA-3
C154 0.152 0.950 0.280 !       0.72 eA-3
Q155 0.797 0.118 0.918 !       0.71 eA-3
Q156 0.089 0.485 0.485 !       0.71 eA-3
C157 0.766 0.488 0.043 !       0.71 eA-3
Q158 0.390 0.511 0.449 !       0.71 eA-3
C159 0.465 0.108 0.099 !       0.70 eA-3
C160 0.166 0.232 0.285 !       0.70 eA-3
Q161 0.244 0.411 0.383 !       0.70 eA-3
C162 0.634 0.778 0.407 !       0.70 eA-3
C163 0.985 0.779 0.264 !       0.70 eA-3
C164 0.253 0.486 0.153 !       0.69 eA-3
C165 0.564 0.941 0.414 !       0.69 eA-3
C166 0.408 0.690 0.367 !       0.68 eA-3
C167 0.394 0.657 0.464 !       0.67 eA-3
C168 0.998 0.077 0.214 !       0.67 eA-3
C169 0.218 0.643 0.926 !       0.67 eA-3
C170 0.272 0.231 0.753 !       0.67 eA-3
Q171 0.427 0.434 0.470 !       0.66 eA-3
Q172 0.262 0.893 0.358 !       0.66 eA-3
C173 0.395 0.129 0.584 !       0.66 eA-3
Q174 0.596 0.769 0.051 !       0.65 eA-3
C175 0.875 0.936 0.469 !       0.65 eA-3
Q176 0.357 0.206 0.916 !       0.65 eA-3
Q177 1.000 0.783 0.304 !       0.64 eA-3
C178 0.158 0.595 0.398 !       0.64 eA-3
Q179 0.409 0.359 0.074 !       0.63 eA-3
C180 0.048 0.269 0.016 !       0.63 eA-3
C181 0.952 0.731 0.984 !       0.63 eA-3
Q182 0.858 0.125 0.418 !       0.63 eA-3
C183 0.616 0.386 0.106 !       0.63 eA-3
C184 0.402 0.634 0.469 !       0.62 eA-3
C185 0.374 0.642 0.132 !       0.62 eA-3
C186 0.245 0.250 0.249 !       0.62 eA-3
C187 0.067 0.034 0.020 !       0.61 eA-3
C188 0.620 0.062 0.317 !       0.61 eA-3
Q189 0.578 0.671 0.372 !       0.61 eA-3
C190 0.030 0.768 0.280 !       0.61 eA-3
Q191 0.331 0.152 0.153 !       0.61 eA-3
Q192 0.455 0.841 0.458 !       0.61 eA-3
C193 0.889 0.109 0.249 !       0.61 eA-3
Q194 0.610 0.825 0.055 !       0.60 eA-3
C195 0.263 0.987 0.256 !       0.60 eA-3
Q196 0.853 0.170 0.110 !       0.60 eA-3
Q197 0.926 0.308 0.591 !       0.60 eA-3
C198 0.173 0.013 0.263 !       0.60 eA-3
C199 0.401 0.289 0.848 !       0.60 eA-3
;
_refine_diff_density_max 1.297
_refine_diff_density_min -0.401
_refine_diff_density_rms 0.147
_refine_ls_extinction_method none
_refine_ls_goodness_of_fit_ref 1.213
_refine_ls_hydrogen_treatment constr
_refine_ls_matrix_type full
_refine_ls_number_parameters 193
_refine_ls_number_reflns 2909
_refine_ls_number_restraints 5
_refine_ls_restrained_S_all 1.212
_refine_ls_R_factor_all 0.1428
_refine_ls_R_factor_gt 0.1133
_refine_ls_shift/su_max 0.000
_refine_ls_shift/su_mean 0.000
_refine_ls_structure_factor_coef Fsqd
_refine_ls_weighting_details 'w=1/[\s^2^(Fo^2^)+(0.2000P)^2^] where P=(Fo^2^+2Fc^2^)/3'
_refine_ls_weighting_scheme calc
_refine_ls_wR_factor_gt 0.3015
_refine_ls_wR_factor_ref 0.3499
_reflns_Friedel_coverage 0.000
_reflns_number_gt 1995
_reflns_number_total 2909
_reflns_threshold_expression 'I > 2\s(I)'
_cod_data_source_file c9ra07301a2.cif
_cod_data_source_block 1_sq
_cod_original_cell_volume 20596(6)
_cod_original_sg_symbol_H-M 'R -3 c'
_cod_database_code 7235111
_shelx_shelxl_version_number 2014/7
_shelx_space_group_comment
;
The symmetry employed for this shelxl refinement is uniquely defined
by the following loop, which should always be used as a source of
symmetry information in preference to the above space-group names.
They are only intended as comments.
;
_shelx_estimated_absorpt_t_max 0.970
_shelx_estimated_absorpt_t_min 0.860
_olex2_refinement_description
;
1. Fixed Uiso
 At 1.2 times of:
  All C(H) groups, All N(H,H) groups
2. Restrained distances
 C6A-O1A \\sim C6B-O1B
 with sigma of 0.02
 C6A-N2 \\sim C6B-N2
 with sigma of 0.02
 C4-C6A \\sim C4-C6B
 with sigma of 0.02
3. Restrained planarity
 N2, C6A, O1A, C4
 with sigma of 0.02
 O1B, C6B, C4, N2
 with sigma of 0.02
4. Others
 Fixed Sof: O1(0.5) O1A(0.7) O1B(0.3) O2W(0.5) H2A(0.7) H2B(0.3) C6A(0.7)
 C6B(0.3)
5.a Aromatic/amide H refined with riding coordinates:
 N2(H2A), N2(H2B), C1(H1), C2(H2), C3(H3), C5(H5), C8(H8), C10(H10), C12(H12)
5.b Fitted hexagon refined as free rotating group:
 C1(C2,C3,C4,C5,N1)
;
_platon_squeeze_void_probe_radius 1.20
_olex2_submission_special_instructions 'No special instructions were received'

loop_
_space_group_symop_operation_xyz
'x, y, z'
'-y, x-y, z'
'-x+y, -x, z'
'y, x, -z+1/2'
'x-y, -y, -z+1/2'
'-x, -x+y, -z+1/2'
'x+2/3, y+1/3, z+1/3'
'-y+2/3, x-y+1/3, z+1/3'
'-x+y+2/3, -x+1/3, z+1/3'
'y+2/3, x+1/3, -z+5/6'
'x-y+2/3, -y+1/3, -z+5/6'
'-x+2/3, -x+y+1/3, -z+5/6'
'x+1/3, y+2/3, z+2/3'
'-y+1/3, x-y+2/3, z+2/3'
'-x+y+1/3, -x+2/3, z+2/3'
'y+1/3, x+2/3, -z+7/6'
'x-y+1/3, -y+2/3, -z+7/6'
'-x+1/3, -x+y+2/3, -z+7/6'
'-x, -y, -z'
'y, -x+y, -z'
'x-y, x, -z'
'-y, -x, z-1/2'
'-x+y, y, z-1/2'
'x, x-y, z-1/2'
'-x+2/3, -y+1/3, -z+1/3'
'y+2/3, -x+y+1/3, -z+1/3'
'x-y+2/3, x+1/3, -z+1/3'
'-y+2/3, -x+1/3, z-1/6'
'-x+y+2/3, y+1/3, z-1/6'
'x+2/3, x-y+1/3, z-1/6'
'-x+1/3, -y+2/3, -z+2/3'
'y+1/3, -x+y+2/3, -z+2/3'
'x-y+1/3, x+2/3, -z+2/3'
'-y+1/3, -x+2/3, z+1/6'
'-x+y+1/3, y+2/3, z+1/6'
'x+1/3, x-y+2/3, z+1/6'

loop_
_atom_site_label
_atom_site_type_symbol
_atom_site_fract_x
_atom_site_fract_y
_atom_site_fract_z
_atom_site_U_iso_or_equiv
_atom_site_adp_type
_atom_site_occupancy
_atom_site_site_symmetry_order
_atom_site_calc_flag
_atom_site_refinement_flags_posn
_atom_site_refinement_flags_occupancy
_atom_site_disorder_assembly
_atom_site_disorder_group
Cu1 Cu 0.61801(7) 0.78274(8) 0.06784(2) 0.0536(7) Uani 1 1 d . . . .
O1 O 0.7233(18) 1.0661(18) 0.1523(4) 0.160(8) Uiso 0.5 1 d . P A 1
O1A O 0.4481(18) 1.0543(17) 0.1575(4) 0.235(10) Uiso 0.7 1 d D P B 1
O1B O 0.675(2) 1.091(3) 0.1460(6) 0.161(14) Uiso 0.3 1 d D P C 2
O2 O 0.3201(4) 0.8726(5) 0.08126(8) 0.0712(19) Uani 1 1 d . . . .
O2W O 0.5484(18) 0.9496(18) 0.0523(4) 0.167(9) Uiso 0.5 1 d . P . .
O3 O 0.2867(5) 0.9209(4) 0.10699(8) 0.0728(19) Uani 1 1 d . . . .
O4 O 0.5621(4) 0.8329(5) 0.08260(10) 0.083(2) Uani 1 1 d . . . .
O5 O 0.6393(4) 0.8667(5) 0.10907(9) 0.079(2) Uani 1 1 d . . . .
N2 N 0.5489(8) 1.0326(8) 0.14831(18) 0.123(5) Uani 1 1 d D . . .
H2A H 0.5980 1.0413 0.1512 0.147 Uiso 0.7 1 calc R P D 1
H2B H 0.5075 1.0224 0.1557 0.147 Uiso 0.3 1 calc R P E 2
C1 C 0.6702(4) 1.1977(4) 0.20868(9) 0.094(4) Uani 1 1 d . . . .
H1 H 0.6958 1.2233 0.2201 0.113 Uiso 1 1 calc R . . .
C2 C 0.7059(5) 1.2361(5) 0.19140(12) 0.138(6) Uani 1 1 d G . . .
H2 H 0.7554 1.2874 0.1913 0.166 Uiso 1 1 calc R . . .
C3 C 0.6675(7) 1.1979(7) 0.17430(9) 0.211(12) Uani 1 1 d G . . .
H3 H 0.6914 1.2236 0.1627 0.253 Uiso 1 1 calc R . . .
C4 C 0.5934(7) 1.1212(6) 0.17448(6) 0.136(7) Uani 1 1 d DG . . .
C5 C 0.5577(5) 1.0828(4) 0.19176(8) 0.104(5) Uani 1 1 d G . . .
H5 H 0.5081 1.0315 0.1919 0.125 Uiso 1 1 calc R . . .
N1 N 0.5961(4) 1.1211(4) 0.20886(6) 0.062(2) Uani 1 1 d G . . .
C6A C 0.5272(14) 1.0625(10) 0.1579(3) 0.113(6) Uiso 0.7 1 d D P B 1
C6B C 0.604(2) 1.0779(15) 0.1552(3) 0.131(19) Uiso 0.3 1 d D P C 2
C7 C 0.5159(7) 0.9825(8) 0.13206(15) 0.082(3) Uani 1 1 d . . . .
C8 C 0.4431(7) 0.9683(7) 0.12364(14) 0.074(3) Uani 1 1 d . . . .
H8 H 0.4126 0.9906 0.1291 0.089 Uiso 1 1 calc R . . .
C9 C 0.4137(7) 0.9211(7) 0.10700(13) 0.067(3) Uani 1 1 d . . . .
C10 C 0.4614(6) 0.8885(7) 0.09870(13) 0.067(3) Uani 1 1 d . . . .
H10 H 0.4441 0.8592 0.0872 0.081 Uiso 1 1 calc R . . .
C11 C 0.5343(6) 0.8998(7) 0.10752(14) 0.072(3) Uani 1 1 d . . . .
C12 C 0.5612(7) 0.9477(8) 0.12439(16) 0.086(3) Uani 1 1 d . . . .
H12 H 0.6097 0.9561 0.1305 0.103 Uiso 1 1 calc R . . .
C13 C 0.5803(6) 0.8634(7) 0.09889(15) 0.068(3) Uani 1 1 d . . . .
C14 C 0.3350(6) 0.9046(6) 0.09749(12) 0.057(2) Uani 1 1 d . . . .

loop_
_atom_site_aniso_label
_atom_site_aniso_U_11
_atom_site_aniso_U_22
_atom_site_aniso_U_33
_atom_site_aniso_U_23
_atom_site_aniso_U_13
_atom_site_aniso_U_12
Cu1 0.0411(9) 0.0559(10) 0.0547(10) -0.0008(5) -0.0043(5) 0.0174(7)
O2 0.073(5) 0.103(5) 0.057(4) -0.013(3) -0.011(3) 0.058(4)
O3 0.077(5) 0.085(5) 0.066(3) -0.018(3) -0.013(3) 0.047(4)
O4 0.067(5) 0.111(6) 0.087(5) -0.037(4) -0.022(4) 0.057(4)
O5 0.063(4) 0.103(5) 0.079(4) -0.022(4) -0.016(4) 0.048(4)
N2 0.114(9) 0.170(11) 0.132(9) -0.081(9) -0.049(7) 0.106(9)
C1 0.115(10) 0.064(7) 0.069(6) 0.017(5) 0.015(6) 0.019(7)
C2 0.128(13) 0.108(12) 0.118(11) 0.016(9) 0.023(10) 0.015(10)
C3 0.31(3) 0.099(13) 0.122(12) 0.037(10) 0.127(16) 0.030(16)
C4 0.25(2) 0.112(11) 0.032(5) -0.001(6) 0.008(8) 0.077(13)
C5 0.147(13) 0.056(7) 0.082(8) -0.010(6) -0.017(8) 0.029(8)
N1 0.077(5) 0.045(4) 0.051(4) -0.003(3) -0.011(4) 0.022(4)
C7 0.079(8) 0.097(8) 0.083(7) -0.032(6) -0.021(6) 0.054(7)
C8 0.077(7) 0.093(8) 0.070(6) -0.023(6) -0.011(5) 0.056(7)
C9 0.075(7) 0.074(7) 0.063(5) -0.010(5) -0.008(5) 0.045(6)
C10 0.066(6) 0.079(7) 0.068(5) -0.009(5) -0.001(5) 0.045(6)
C11 0.057(6) 0.092(8) 0.080(6) -0.028(6) -0.021(5) 0.047(6)
C12 0.074(7) 0.104(9) 0.097(7) -0.032(7) -0.026(6) 0.058(7)
C13 0.046(6) 0.082(7) 0.075(6) -0.002(5) -0.013(5) 0.031(5)
C14 0.073(6) 0.075(6) 0.054(5) -0.004(5) 0.001(5) 0.060(6)

loop_
_atom_type_symbol
_atom_type_description
_atom_type_scat_dispersion_real
_atom_type_scat_dispersion_imag
_atom_type_scat_source
C C 0.0181 0.0091 'International Tables Vol C Tables 4.2.6.8 and 6.1.1.4'
H H 0.0000 0.0000 'International Tables Vol C Tables 4.2.6.8 and 6.1.1.4'
Cu Cu -1.9646 0.5888 'International Tables Vol C Tables 4.2.6.8 and 6.1.1.4'
N N 0.0311 0.0180 'International Tables Vol C Tables 4.2.6.8 and 6.1.1.4'
O O 0.0492 0.0322 'International Tables Vol C Tables 4.2.6.8 and 6.1.1.4'

loop_
_geom_angle_atom_site_label_1
_geom_angle_atom_site_label_2
_geom_angle_atom_site_label_3
_geom_angle
_geom_angle_site_symmetry_1
_geom_angle_site_symmetry_3
O2 Cu1 Cu1 85.35(19) 3_565 18_654
O2 Cu1 O3 90.7(3) 3_565 17_664
O2 Cu1 O4 89.4(3) 3_565 .
O2 Cu1 O5 171.6(3) 3_565 18_654
O2 Cu1 N1 93.6(19) 3_565 28_665
O3 Cu1 Cu1 81.75(18) 17_664 18_654
O3 Cu1 N1 93.0(15) 17_664 28_665
O4 Cu1 Cu1 80.7(2) . 18_654
O4 Cu1 O3 162.4(3) . 17_664
O4 Cu1 N1 104.6(16) . 28_665
O5 Cu1 Cu1 86.4(2) 18_654 18_654
O5 Cu1 O3 89.3(3) 18_654 17_664
O5 Cu1 O4 88.2(4) 18_654 .
O5 Cu1 N1 94.7(18) 18_654 28_665
N1 Cu1 Cu1 174.6(18) 28_665 18_654
C14 O2 Cu1 124.3(6) . 2_665
C14 O3 Cu1 122.8(6) . 17_564
C13 O4 Cu1 127.1(7) . .
C13 O5 Cu1 121.1(7) . 18_654
C6A N2 C7 134.7(15) . .
C6B N2 C7 145(2) . .
C2 C1 N1 120.0 . .
C1 C2 C3 120.0 . .
C4 C3 C2 120.0 . .
C3 C4 C5 120.0 . .
C3 C4 C6A 133.9(7) . .
C3 C4 C6B 101.1(12) . .
C5 C4 C6A 105.8(7) . .
C5 C4 C6B 127.9(9) . .
N1 C5 C4 120.0 . .
C1 N1 Cu1 121.4(3) . 34_665
C5 N1 Cu1 117.7(3) . 34_665
C5 N1 C1 120.0 . .
O1A C6A C4 119(2) . .
N2 C6A O1A 125(2) . .
N2 C6A C4 116.2(19) . .
O1B C6B C4 130(3) . .
N2 C6B O1B 112(3) . .
N2 C6B C4 117(2) . .
C8 C7 N2 122.6(10) . .
C8 C7 C12 120.3(9) . .
C12 C7 N2 117.1(10) . .
C7 C8 C9 121.3(10) . .
C8 C9 C10 118.6(10) . .
C8 C9 C14 122.6(9) . .
C10 C9 C14 118.7(8) . .
C11 C10 C9 120.7(9) . .
C10 C11 C12 118.5(9) . .
C10 C11 C13 119.2(8) . .
C12 C11 C13 122.3(9) . .
C7 C12 C11 120.6(10) . .
O4 C13 O5 124.4(10) . .
O4 C13 C11 120.2(9) . .
O5 C13 C11 115.4(9) . .
O2 C14 O3 125.3(8) . .
O2 C14 C9 117.9(8) . .
O3 C14 C9 116.7(8) . .

loop_
_geom_bond_atom_site_label_1
_geom_bond_atom_site_label_2
_geom_bond_distance
_geom_bond_site_symmetry_2
Cu1 Cu1 2.668(2) 18_654
Cu1 O2 1.909(6) 3_565
Cu1 O3 2.012(7) 17_664
Cu1 O4 1.984(7) .
Cu1 O5 1.952(7) 18_654
Cu1 N1 2.14(5) 28_665
O1A C6A 1.39(3) .
O1B C6B 1.37(3) .
O2 Cu1 1.909(6) 2_665
O2 C14 1.246(10) .
O3 Cu1 2.012(7) 17_564
O3 C14 1.262(10) .
O4 C13 1.242(12) .
O5 Cu1 1.952(7) 18_654
O5 C13 1.276(11) .
N2 C6A 1.07(2) .
N2 C6B 1.06(3) .
N2 C7 1.399(15) .
C1 C2 1.3900 .
C1 N1 1.3900 .
C2 C3 1.3900 .
C3 C4 1.3900 .
C4 C5 1.3900 .
C4 C6A 1.64(2) .
C4 C6B 1.63(3) .
C5 N1 1.3900 .
N1 Cu1 2.142(5) 34_665
C7 C8 1.366(14) .
C7 C12 1.389(15) .
C8 C9 1.392(14) .
C9 C10 1.415(13) .
C9 C14 1.482(13) .
C10 C11 1.395(13) .
C11 C12 1.408(14) .
C11 C13 1.451(15) .

loop_
_platon_squeeze_void_nr
_platon_squeeze_void_average_x
_platon_squeeze_void_average_y
_platon_squeeze_void_average_z
_platon_squeeze_void_volume
_platon_squeeze_void_count_electrons
_platon_squeeze_void_content
1 0.000 0.000 0.000 543 72 ' '
2 -0.333 0.333 0.083 861 283 ' '
3 0.000 0.000 0.250 865 284 ' '
4 0.000 0.000 0.500 543 72 ' '
5 0.333 0.667 0.417 862 283 ' '
6 -0.333 0.333 0.583 862 283 ' '
7 0.000 0.000 0.750 865 284 ' '
8 0.333 0.667 0.917 862 283 ' '
9 0.333 0.667 0.167 545 72 ' '
10 0.333 0.667 0.667 546 72 ' '
11 0.667 0.333 0.333 544 72 ' '
12 0.667 0.333 0.833 544 72 ' '
